data_1530208
loop_
_publ_author_name
'Krebs, B.'
'Voelker, D.'
'Stiller, K.'

_publ_section_title
;
 Novel adamantane-like Thio- and Selenoanions from aqueous solution- Ga4
 S10(8-), In4 S10(8-), In4 Se10(8-)
;
_journal_name_full 'Inorganica Chimica Acta'
_journal_page_first 101
_journal_page_last 102
_journal_volume 65
_journal_year 1982
_chemical_formula_sum 'H30 In4 K8 O15 S10'
_chemical_name_systematic 'K8 In4 S10 (H2 O)15'
_space_group_IT_number 62
_symmetry_space_group_name_Hall '-P 2ac 2n'
_symmetry_space_group_name_H-M 'P n m a'
_cell_angle_alpha 90
_cell_angle_beta 90
_cell_angle_gamma 90
_cell_formula_units_Z 4
_cell_length_a 14.016
_cell_length_b 16.968
_cell_length_c 16.369
_cell_volume 3892.933
_citation_journal_id_ASTM ICHAA3
_cod_data_source_file Krebs_ICHAA3_1982_869.cif
_cod_data_source_block H30In4K8O15S10
_cod_database_code 1530208

loop_
_symmetry_equiv_pos_as_xyz
x,y,z
-x+1/2,-y,z+1/2
x+1/2,-y+1/2,-z+1/2
-x,y+1/2,-z
-x,-y,-z
x-1/2,y,-z-1/2
-x-1/2,y-1/2,z-1/2
x,-y-1/2,z

loop_
_atom_site_label
_atom_site_type_symbol
_atom_site_fract_x
_atom_site_fract_y
_atom_site_fract_z
_atom_site_occupancy
_atom_site_U_iso_or_equiv
_atom_site_attached_hydrogens
S5 S-2 -0.1251 0.25 0.60479 1 0.0 0
K2 K+1 0.33964 0.25 0.22385 1 0.0 0
S7 S-2 0.0883 0.01444 0.22818 1 0.0 0
O7 O-2 0.35679 0.00873 0.2464 1 0.0 2
S3 S-2 0.06558 0.25 0.21928 1 0.0 0
S4 S-2 -0.02953 0.12867 0.41408 1 0.0 0
O2 O-2 0.18429 -0.06027 0.40392 1 0.0 2
O5 O-2 0.03032 0.11946 0.67935 1 0.0 2
S2 S-2 0.25558 0.13339 0.36871 1 0.0 0
In3 In+3 -0.00852 0.25 0.4959 1 0.0 0
K1 K+1 0.15065 0.25 0.03842 1 0.0 0
S1 S-2 0.14832 0.25 0.56423 1 0.0 0
O1 O-2 0.01532 0.09181 0.05521 1 0.0 2
O8 O-2 0.06956 0.16265 0.85722 0.5 0.0 2
In2 In+3 0.2697 0.25 0.45684 1 0.0 0
O6 O-2 0.34083 0.25 0.70505 1 0.0 2
O9 O-2 0.16525 0.18663 0.8754 0.5 0.0 2
O4 O-2 0.31753 0.07291 0.57715 1 0.0 2
K3 K+1 0.3702 -0.02584 0.43958 1 0.0 0
K5 K+1 0.21959 0.12956 0.72612 1 0.0 0
S6 S-2 0.42407 0.25 0.52394 1 0.0 0
In1 In+3 0.0952 0.13522 0.3069 1 0.0 0
K4 K+1 0.13054 0.04743 0.53312 1 0.0 0
O3 O-2 0.24117 0.3773 0.10366 1 0.0 2
